data_4060406
_journal_name_full Organometallics
_journal_paper_doi 10.1021/om049105r
_journal_year 2005
_chemical_formula_moiety 'C36 H41 N O Zr'
_chemical_formula_sum 'C36 H41 N O Zr'
_chemical_formula_weight 594.92
_space_group_IT_number 14
_symmetry_cell_setting monoclinic
_symmetry_space_group_name_Hall '-P 2ybc'
_symmetry_space_group_name_H-M 'P 1 21/c 1'
_cell_angle_alpha 90.00
_cell_angle_beta 108.85(4)
_cell_angle_gamma 90.00
_cell_formula_units_Z 4
_cell_length_a 8.599(13)
_cell_length_b 40.63(4)
_cell_length_c 8.717(14)
_cell_measurement_temperature 173(2)
_cell_volume 2882(7)
_diffrn_ambient_temperature 173(2)
_exptl_crystal_density_diffrn 1.371
_cod_original_sg_symbol_H-M 'P 21/c'
_cod_database_code 4060406

loop_
_symmetry_equiv_pos_as_xyz
'x, y, z'
'-x, y+1/2, -z+1/2'
'-x, -y, -z'
'x, -y-1/2, z-1/2'

loop_
_atom_site_label
_atom_site_type_symbol
_atom_site_fract_x
_atom_site_fract_y
_atom_site_fract_z
_atom_site_U_iso_or_equiv
_atom_site_adp_type
_atom_site_occupancy
_atom_site_symmetry_multiplicity
_atom_site_calc_flag
_atom_site_refinement_flags
_atom_site_disorder_assembly
_atom_site_disorder_group
Zr1 Zr 0.05545(3) 0.151751(5) 0.56887(3) 0.01969(9) Uani 1 1 d . . .
O1 O -0.1721(2) 0.13746(4) 0.5320(2) 0.0266(5) Uani 1 1 d . . .
N1 N 0.0523(2) 0.10856(5) 0.4331(3) 0.0205(5) Uani 1 1 d . . .
C1 C -0.1207(3) 0.10518(6) 0.3207(4) 0.0240(6) Uani 1 1 d . . .
H1A H -0.1408 0.1247 0.2473 0.029 Uiso 1 1 calc R . .
C2 C -0.2305(3) 0.11005(6) 0.4286(4) 0.0273(7) Uani 1 1 d . . .
H2A H -0.3456 0.1139 0.3598 0.033 Uiso 1 1 calc R . .
H2B H -0.2275 0.0900 0.4942 0.033 Uiso 1 1 calc R . .
C11 C 0.1622(3) 0.08334(6) 0.4183(3) 0.0213(6) Uani 1 1 d . . .
C12 C 0.1601(3) 0.05200(6) 0.4869(4) 0.0255(7) Uani 1 1 d . . .
C13 C 0.2641(3) 0.02769(6) 0.4624(4) 0.0309(7) Uani 1 1 d . . .
H13A H 0.2649 0.0065 0.5089 0.037 Uiso 1 1 calc R . .
C14 C 0.3661(4) 0.03388(7) 0.3714(4) 0.0352(8) Uani 1 1 d . . .
H14A H 0.4337 0.0169 0.3528 0.042 Uiso 1 1 calc R . .
C15 C 0.3694(3) 0.06481(7) 0.3079(4) 0.0296(7) Uani 1 1 d . . .
H15A H 0.4409 0.0689 0.2467 0.036 Uiso 1 1 calc R . .
C16 C 0.2710(3) 0.09007(6) 0.3311(3) 0.0227(6) Uani 1 1 d . . .
C17 C 0.0567(4) 0.04429(7) 0.5917(4) 0.0349(8) Uani 1 1 d . . .
H17A H 0.0319 0.0647 0.6392 0.052 Uiso 1 1 calc R . .
H17B H 0.1166 0.0292 0.6785 0.052 Uiso 1 1 calc R . .
H17C H -0.0461 0.0339 0.5259 0.052 Uiso 1 1 calc R . .
C18 C 0.2831(3) 0.12373(6) 0.2637(4) 0.0295(7) Uani 1 1 d . . .
H18A H 0.3470 0.1224 0.1890 0.044 Uiso 1 1 calc R . .
H18B H 0.3376 0.1388 0.3527 0.044 Uiso 1 1 calc R . .
H18C H 0.1726 0.1319 0.2055 0.044 Uiso 1 1 calc R . .
C21 C -0.1588(3) 0.07501(6) 0.2098(4) 0.0237(6) Uani 1 1 d . . .
C22 C -0.2538(3) 0.04897(6) 0.2309(4) 0.0323(7) Uani 1 1 d . . .
H22A H -0.2972 0.0494 0.3182 0.039 Uiso 1 1 calc R . .
C23 C -0.2865(4) 0.02211(7) 0.1263(4) 0.0421(8) Uani 1 1 d . . .
H23A H -0.3531 0.0046 0.1422 0.050 Uiso 1 1 calc R . .
C24 C -0.2230(4) 0.02053(8) -0.0012(4) 0.0492(9) Uani 1 1 d . . .
H24A H -0.2452 0.0020 -0.0718 0.059 Uiso 1 1 calc R . .
C25 C -0.1272(4) 0.04612(8) -0.0243(4) 0.0443(9) Uani 1 1 d . . .
H25A H -0.0813 0.0452 -0.1098 0.053 Uiso 1 1 calc R . .
C26 C -0.0984(4) 0.07322(7) 0.0782(4) 0.0355(8) Uani 1 1 d . . .
H26A H -0.0360 0.0911 0.0588 0.043 Uiso 1 1 calc R . .
C31 C 0.1566(3) 0.19782(6) 0.4324(4) 0.0271(7) Uani 1 1 d . . .
H31A H 0.2690 0.1988 0.4220 0.033 Uiso 1 1 calc R . .
C32 C 0.0154(4) 0.18633(6) 0.3097(4) 0.0265(7) Uani 1 1 d . . .
H32A H 0.0116 0.1777 0.2012 0.032 Uiso 1 1 calc R . .
C33 C -0.1205(3) 0.19544(6) 0.3559(4) 0.0245(6) Uani 1 1 d . . .
C34 C -0.2974(3) 0.19136(7) 0.2628(4) 0.0313(7) Uani 1 1 d . . .
H34A H -0.3186 0.1683 0.2248 0.038 Uiso 1 1 calc R . .
H34B H -0.3270 0.2059 0.1664 0.038 Uiso 1 1 calc R . .
C35 C -0.4038(4) 0.19993(7) 0.3683(4) 0.0410(8) Uani 1 1 d . . .
H35A H -0.5186 0.2034 0.2977 0.049 Uiso 1 1 calc R . .
H35B H -0.4030 0.1812 0.4411 0.049 Uiso 1 1 calc R . .
C36 C -0.3441(4) 0.23068(7) 0.4701(5) 0.0438(9) Uani 1 1 d . . .
H36A H -0.4229 0.2363 0.5274 0.053 Uiso 1 1 calc R . .
H36B H -0.3414 0.2493 0.3975 0.053 Uiso 1 1 calc R . .
C37 C -0.1737(4) 0.22622(7) 0.5941(4) 0.0361(8) Uani 1 1 d . . .
H37A H -0.1305 0.2477 0.6432 0.043 Uiso 1 1 calc R . .
H37B H -0.1796 0.2112 0.6815 0.043 Uiso 1 1 calc R . .
C38 C -0.0616(3) 0.21191(6) 0.5087(4) 0.0270(7) Uani 1 1 d . . .
C39 C 0.1095(4) 0.21446(6) 0.5545(4) 0.0283(7) Uani 1 1 d . . .
C41 C 0.0997(4) 0.15459(7) 0.8664(4) 0.0307(7) Uani 1 1 d . . .
H41A H 0.0128 0.1602 0.9155 0.037 Uiso 1 1 calc R . .
C42 C 0.1469(4) 0.12227(7) 0.8411(3) 0.0301(7) Uani 1 1 d . . .
H42A H 0.0967 0.1017 0.8668 0.036 Uiso 1 1 calc R . .
C43 C 0.2952(4) 0.12401(7) 0.8079(4) 0.0294(7) Uani 1 1 d . . .
C44 C 0.4129(4) 0.09714(7) 0.8041(4) 0.0383(8) Uani 1 1 d . . .
H44A H 0.3527 0.0790 0.7338 0.046 Uiso 1 1 calc R . .
H44B H 0.4637 0.0882 0.9148 0.046 Uiso 1 1 calc R . .
C45 C 0.5460(4) 0.10992(8) 0.7405(4) 0.0442(8) Uani 1 1 d . . .
H45A H 0.4987 0.1142 0.6227 0.053 Uiso 1 1 calc R . .
H45B H 0.6330 0.0931 0.7570 0.053 Uiso 1 1 calc R . .
C46 C 0.6202(4) 0.14136(8) 0.8271(4) 0.0439(8) Uani 1 1 d . . .
H46A H 0.7151 0.1478 0.7932 0.053 Uiso 1 1 calc R . .
H46B H 0.6608 0.1373 0.9455 0.053 Uiso 1 1 calc R . .
C47 C 0.4955(3) 0.16942(7) 0.7903(4) 0.0359(7) Uani 1 1 d . . .
H47A H 0.5400 0.1880 0.8651 0.043 Uiso 1 1 calc R . .
H47B H 0.4754 0.1773 0.6780 0.043 Uiso 1 1 calc R . .
C48 C 0.3371(3) 0.15790(6) 0.8096(4) 0.0269(6) Uani 1 1 d . . .
C49 C 0.2180(3) 0.17689(7) 0.8475(4) 0.0284(7) Uani 1 1 d . . .
C50 C 0.2204(4) 0.23069(6) 0.7054(4) 0.0350(8) Uani 1 1 d . . .
H50A H 0.1869 0.2540 0.7069 0.042 Uiso 1 1 calc R . .
H50B H 0.3345 0.2304 0.7024 0.042 Uiso 1 1 calc R . .
C51 C 0.2162(4) 0.21361(7) 0.8631(4) 0.0365(8) Uani 1 1 d . . .
H51A H 0.3125 0.2207 0.9548 0.044 Uiso 1 1 calc R . .
H51B H 0.1157 0.2204 0.8868 0.044 Uiso 1 1 calc R . .

loop_
_atom_site_aniso_label
_atom_site_aniso_U_11
_atom_site_aniso_U_22
_atom_site_aniso_U_33
_atom_site_aniso_U_23
_atom_site_aniso_U_13
_atom_site_aniso_U_12
Zr1 0.02259(14) 0.01725(13) 0.01982(16) -0.00042(11) 0.00767(11) 0.00004(10)
O1 0.0260(10) 0.0230(9) 0.0334(13) -0.0041(9) 0.0134(10) -0.0006(8)
N1 0.0181(12) 0.0180(10) 0.0258(15) -0.0004(10) 0.0075(12) 0.0004(9)
C1 0.0225(15) 0.0210(13) 0.0288(19) 0.0009(12) 0.0087(15) 0.0017(11)
C2 0.0198(14) 0.0262(14) 0.037(2) -0.0069(13) 0.0100(15) -0.0012(11)
C11 0.0205(14) 0.0206(13) 0.0210(17) -0.0046(11) 0.0043(14) 0.0026(10)
C12 0.0229(15) 0.0200(13) 0.0295(19) -0.0004(12) 0.0026(15) -0.0001(11)
C13 0.0261(16) 0.0205(14) 0.041(2) -0.0001(13) 0.0030(16) 0.0039(11)
C14 0.0281(16) 0.0331(16) 0.042(2) -0.0121(14) 0.0077(17) 0.0084(13)
C15 0.0230(15) 0.0361(16) 0.0292(19) -0.0041(14) 0.0076(15) 0.0031(12)
C16 0.0202(14) 0.0255(14) 0.0200(17) -0.0051(12) 0.0030(14) -0.0009(11)
C17 0.0337(17) 0.0266(14) 0.045(2) 0.0088(14) 0.0140(17) 0.0033(13)
C18 0.0294(16) 0.0335(15) 0.0295(19) 0.0030(13) 0.0151(16) 0.0023(12)
C21 0.0170(13) 0.0232(13) 0.0253(18) -0.0014(12) -0.0008(14) 0.0037(11)
C22 0.0255(15) 0.0282(15) 0.041(2) -0.0039(14) 0.0075(16) 0.0024(12)
C23 0.0346(18) 0.0280(16) 0.056(3) -0.0075(15) 0.0039(19) -0.0019(13)
C24 0.055(2) 0.0400(19) 0.044(3) -0.0200(17) 0.003(2) 0.0056(16)
C25 0.045(2) 0.053(2) 0.034(2) -0.0148(17) 0.0128(19) 0.0011(16)
C26 0.0363(18) 0.0393(17) 0.031(2) -0.0043(15) 0.0111(17) -0.0008(14)
C31 0.0297(16) 0.0192(13) 0.036(2) 0.0064(12) 0.0149(16) -0.0023(11)
C32 0.0387(17) 0.0199(13) 0.0245(18) 0.0051(12) 0.0151(16) 0.0017(12)
C33 0.0311(16) 0.0177(13) 0.0231(18) 0.0041(12) 0.0064(15) 0.0024(11)
C34 0.0360(17) 0.0252(14) 0.030(2) 0.0017(13) 0.0075(16) 0.0048(12)
C35 0.0286(17) 0.0423(18) 0.049(2) -0.0027(16) 0.0085(18) 0.0057(14)
C36 0.0374(19) 0.0372(17) 0.059(3) -0.0058(16) 0.019(2) 0.0085(14)
C37 0.0376(18) 0.0295(15) 0.041(2) -0.0078(14) 0.0133(18) 0.0067(13)
C38 0.0332(16) 0.0179(13) 0.030(2) 0.0016(12) 0.0107(15) 0.0020(11)
C39 0.0324(16) 0.0169(13) 0.035(2) 0.0015(12) 0.0092(16) -0.0016(11)
C41 0.0324(16) 0.0425(17) 0.0186(18) -0.0013(13) 0.0103(15) -0.0018(13)
C42 0.0386(17) 0.0332(16) 0.0165(18) 0.0043(13) 0.0060(15) -0.0066(13)
C43 0.0339(17) 0.0329(16) 0.0178(18) 0.0013(13) 0.0037(15) 0.0031(13)
C44 0.0426(19) 0.0304(16) 0.030(2) -0.0008(14) -0.0039(17) 0.0120(14)
C45 0.0299(18) 0.061(2) 0.035(2) -0.0072(17) 0.0014(17) 0.0153(15)
C46 0.0256(17) 0.065(2) 0.038(2) -0.0044(17) 0.0049(17) 0.0048(15)
C47 0.0270(17) 0.0468(18) 0.031(2) -0.0017(15) 0.0056(16) -0.0033(14)
C48 0.0269(15) 0.0289(15) 0.0202(18) -0.0033(12) 0.0012(14) -0.0007(12)
C49 0.0315(16) 0.0328(15) 0.0186(18) -0.0056(13) 0.0050(15) -0.0009(13)
C50 0.0367(18) 0.0212(14) 0.044(2) -0.0069(14) 0.0083(17) -0.0037(12)
C51 0.0389(18) 0.0319(16) 0.034(2) -0.0124(14) 0.0056(17) -0.0013(13)

loop_
_geom_bond_atom_site_label_1
_geom_bond_atom_site_label_2
_geom_bond_distance
_geom_bond_site_symmetry_2
_geom_bond_publ_flag
Zr1 O1 1.966(3) . ?
Zr1 N1 2.112(3) . ?
Zr1 C41 2.499(5) . ?
Zr1 C31 2.519(3) . ?
Zr1 C42 2.546(4) . ?
Zr1 C32 2.587(4) . ?
Zr1 C49 2.589(4) . ?
Zr1 C39 2.601(3) . ?
Zr1 C38 2.631(3) . ?
Zr1 C48 2.654(4) . ?
Zr1 C33 2.660(4) . ?
Zr1 C43 2.662(4) . ?
Zr1 X1A 2.305 . ?
Zr1 X1B 2.297 . ?
O1 C2 1.419(3) . ?
N1 C11 1.428(3) . ?
N1 C1 1.500(4) . ?
C1 C21 1.530(4) . ?
C1 C2 1.545(4) . ?
C1 H1A 1.0000 . ?
C2 H2A 0.9900 . ?
C2 H2B 0.9900 . ?
C11 C12 1.410(4) . ?
C11 C16 1.410(4) . ?
C12 C13 1.395(4) . ?
C12 C17 1.499(4) . ?
C13 C14 1.382(4) . ?
C13 H13A 0.9500 . ?
C14 C15 1.377(4) . ?
C14 H14A 0.9500 . ?
C15 C16 1.386(4) . ?
C15 H15A 0.9500 . ?
C16 C18 1.505(4) . ?
C17 H17A 0.9800 . ?
C17 H17B 0.9800 . ?
C17 H17C 0.9800 . ?
C18 H18A 0.9800 . ?
C18 H18B 0.9800 . ?
C18 H18C 0.9800 . ?
C21 C22 1.385(4) . ?
C21 C26 1.405(4) . ?
C22 C23 1.392(4) . ?
C22 H22A 0.9500 . ?
C23 C24 1.389(5) . ?
C23 H23A 0.9500 . ?
C24 C25 1.381(5) . ?
C24 H24A 0.9500 . ?
C25 C26 1.389(4) . ?
C25 H25A 0.9500 . ?
C26 H26A 0.9500 . ?
C31 C32 1.413(4) . ?
C31 C39 1.426(4) . ?
C31 H31A 1.0000 . ?
C32 C33 1.403(4) . ?
C32 H32A 1.0000 . ?
C33 C38 1.429(5) . ?
C33 C34 1.484(5) . ?
C34 C35 1.533(4) . ?
C34 H34A 0.9900 . ?
C34 H34B 0.9900 . ?
C35 C36 1.522(5) . ?
C35 H35A 0.9900 . ?
C35 H35B 0.9900 . ?
C36 C37 1.525(5) . ?
C36 H36A 0.9900 . ?
C36 H36B 0.9900 . ?
C37 C38 1.511(4) . ?
C37 H37A 0.9900 . ?
C37 H37B 0.9900 . ?
C38 C39 1.399(5) . ?
C39 C50 1.504(5) . ?
C41 C49 1.411(4) . ?
C41 C42 1.413(4) . ?
C41 H41A 1.0000 . ?
C42 C43 1.397(4) . ?
C42 H42A 1.0000 . ?
C43 C48 1.422(4) . ?
C43 C44 1.497(4) . ?
C44 C45 1.516(4) . ?
C44 H44A 0.9900 . ?
C44 H44B 0.9900 . ?
C45 C46 1.516(5) . ?
C45 H45A 0.9900 . ?
C45 H45B 0.9900 . ?
C46 C47 1.526(4) . ?
C46 H46A 0.9900 . ?
C46 H46B 0.9900 . ?
C47 C48 1.500(4) . ?
C47 H47A 0.9900 . ?
C47 H47B 0.9900 . ?
C48 C49 1.404(4) . ?
C49 C51 1.499(4) . ?
C50 C51 1.551(5) . ?
C50 H50A 0.9900 . ?
C50 H50B 0.9900 . ?
C51 H51A 0.9900 . ?
C51 H51B 0.9900 . ?
